data_2016896
loop_
_publ_author_name
'Yamaguchi, K.'
'Itoh, T.'
'Nagata, K.'
'Okada, M.'
'Ohsawa, A.'

_publ_section_title
;
 Two novel ten-membered ring compounds:
 1,2,5,8-dithiadiazecine-6,7-diones
;
_journal_issue 8
_journal_name_full 'Acta Crystallographica Section C'
_journal_page_first 1514
_journal_page_last 1517
_journal_paper_doi 10.1107/S010827019300099X
_journal_volume 49
_journal_year 1993
_chemical_formula_moiety 'C16 H14 N2 O2 S2'
_chemical_formula_structural 'C16 H14 N2 O2 S2'
_chemical_formula_sum 'C16 H14 N2 O2 S2'
_chemical_formula_weight 303.42
_chemical_name_systematic
;
11,14-dimethyl-dibenzo[c,i][1,2,5,8]dithiadiazecine-
12,13(11H,14H)-dione
;
_space_group_IT_number 14
_space_group_name_Hall '-P 2yn'
_space_group_name_H-M_alt 'P 1 21/n 1'
_symmetry_cell_setting monoclinic
_symmetry_space_group_name_H-M 'P 1 21/n 1'
_atom_type_scat_source IntTabIV
_cell_angle_alpha 90.0
_cell_angle_beta 90.82(2)
_cell_angle_gamma 90.0
_cell_formula_units_Z 4
_cell_length_a 27.229(3)
_cell_length_b 7.6490(10)
_cell_length_c 7.3580(10)
_cell_measurement_reflns_used 20
_cell_measurement_temperature 297
_cell_measurement_theta_max 30.5
_cell_measurement_theta_min 28.5
_cell_volume 1532.3(3)
_diffrn_measurement_device 'Rigaku AFC-5'
_diffrn_measurement_method '\w/2\q scans; \w-scan width (1.3 + 0.14tan\q)\%; scan speed 32\% min^-1^'
_diffrn_radiation_type 'Cu K\a~1~'
_diffrn_radiation_wavelength 1.5405
_diffrn_reflns_av_R_equivalents 0.023
_diffrn_reflns_limit_h_max 32
_diffrn_reflns_limit_h_min -32
_diffrn_reflns_limit_k_max 8
_diffrn_reflns_limit_k_min 0
_diffrn_reflns_limit_l_max 8
_diffrn_reflns_limit_l_min 0
_diffrn_reflns_number 2937
_diffrn_reflns_theta_max 65
_diffrn_standards_decay_% <3
_diffrn_standards_interval_count 200
_diffrn_standards_number 3
_exptl_absorpt_coefficient_mu 3.165
_exptl_absorpt_correction_type none
_exptl_crystal_colour clear
_exptl_crystal_density_diffrn 1.432
_exptl_crystal_description prism
_exptl_crystal_F_000 688
_exptl_crystal_size_max 0.30
_exptl_crystal_size_mid 0.20
_exptl_crystal_size_min 0.25
_refine_diff_density_max 0.239
_refine_diff_density_min -0.509
_refine_ls_extinction_method none
_refine_ls_goodness_of_fit_obs 1.090
_refine_ls_hydrogen_treatment refall
_refine_ls_number_parameters 255
_refine_ls_number_reflns 2333
_refine_ls_R_factor_obs 0.0492
_refine_ls_shift/esd_max 0.14
_refine_ls_structure_factor_coef Fsqd
_refine_ls_weighting_details 'w = 1/[\s^2^(F)+0.005F^2^]'
_refine_ls_weighting_scheme calc
_refine_ls_wR_factor_obs 0.0480
_reflns_number_observed 2333
_reflns_number_total 2609
_reflns_observed_criterion >3\s(F)
_cod_data_source_file as1048.cif
_cod_data_source_block MOLE2
_cod_depositor_comments
;
The following automatic conversions were performed:

'_refine_ls_weighting_scheme' value 'calc w = 1/[\s^2^(F)+0.005F^2^]'
was changed to 'calc'. New tag '_refine_ls_weighting_details' was
created. The value of the new tag was set to 'w =
1/[\s^2^(F)+0.005F^2^]'.

Automatic conversion script
Id: cif_fix_values 3143 2015-03-26 13:38:13Z robertas 
;
_cod_original_cell_volume 1532.5(7)
_cod_original_sg_symbol_H-M 'P 21/n'
_cod_database_code 2016896

loop_
_space_group_symop_id
_space_group_symop_operation_xyz
1 x,y,z
2 -x+1/2,y+1/2,-z+1/2
3 -x,-y,-z
4 x+1/2,-y+1/2,z+1/2

loop_
_atom_site_label
_atom_site_fract_x
_atom_site_fract_y
_atom_site_fract_z
_atom_site_U_iso_or_equiv
S1 0.87951(4) 0.27870(10) 0.70720(10) 0.0470(10)
S2 0.92668(4) 0.09530(10) 0.60460(10) 0.0520(10)
C3 0.96260(10) 0.2073(5) 0.4407(5) 0.0410(10)
C4 0.94870(10) 0.2198(5) 0.2602(5) 0.0410(10)
N5 0.90230(10) 0.1544(4) 0.1946(4) 0.0410(10)
C6 0.86050(10) 0.2483(5) 0.1922(5) 0.0390(10)
C7 0.86290(10) 0.4346(5) 0.2635(5) 0.0380(10)
N8 0.82950(10) 0.4741(4) 0.3940(4) 0.0390(10)
C9 0.80080(10) 0.3397(5) 0.4767(5) 0.0370(10)
C10 0.82120(10) 0.2308(5) 0.6073(5) 0.0380(10)
C11 1.00840(10) 0.2713(6) 0.4987(7) 0.0530(10)
C11' 1.04010(10) 0.3408(6) 0.3730(9) 0.062(2)
C12 0.98140(10) 0.2871(6) 0.1346(6) 0.0520(10)
C12' 1.02720(10) 0.3471(6) 0.1923(8) 0.0620(10)
C13 0.9026(2) -0.0203(6) 0.1157(8) 0.0600(10)
O14 0.82200(10) 0.1938(4) 0.1266(4) 0.0550(10)
O15 0.88960(10) 0.5436(4) 0.1962(4) 0.0540(10)
C16 0.8235(2) 0.6527(6) 0.4591(7) 0.0520(10)
C17 0.75190(10) 0.3210(6) 0.4243(6) 0.0480(10)
C17' 0.72480(10) 0.1845(7) 0.4960(6) 0.0570(10)
C18 0.79360(10) 0.0936(6) 0.6759(6) 0.0530(10)
C18' 0.74570(10) 0.0691(7) 0.6150(6) 0.0600(10)
H11 1.0210(10) 0.262(6) 0.641(6) 0.050(10)
H11' 1.0730(10) 0.402(6) 0.420(6) 0.040(10)
H12 0.9690(10) 0.294(6) -0.008(6) 0.040(10)
H12' 1.0480(10) 0.410(6) 0.086(6) 0.050(10)
H13A 0.9100(10) -0.116(7) 0.204(7) 0.050(10)
H13B 0.8690(10) -0.060(7) 0.083(7) 0.070(10)
H13C 0.922(2) -0.028(7) -0.003(7) 0.08(2)
H16A 0.8340(10) 0.656(7) 0.580(7) 0.050(10)
H16B 0.8390(10) 0.740(6) 0.380(7) 0.050(10)
H16C 0.7890(10) 0.686(6) 0.452(6) 0.040(10)
H17 0.7360(10) 0.408(6) 0.334(6) 0.030(10)
H17' 0.6900(10) 0.166(6) 0.450(6) 0.050(10)
H18 0.8100(10) 0.011(6) 0.773(6) 0.040(10)
H18' 0.7280(10) -0.045(6) 0.657(6) 0.040(10)

loop_
_geom_angle_atom_site_label_1
_geom_angle_atom_site_label_2
_geom_angle_atom_site_label_3
_geom_angle
_geom_angle_publ_flag
C10 S1 S2 105.50(10) yes
C3 S2 S1 105.80(10) yes
C4 C3 C11 120.0(4) yes
C4 C3 S2 122.7(3) yes
C11 C3 S2 117.1(3) yes
C3 C4 C12 119.7(3) yes
C3 C4 N5 121.8(3) yes
C12 C4 N5 118.3(3) yes
C6 N5 C4 123.9(3) yes
C6 N5 C13 119.6(3) yes
C4 N5 C13 116.4(3) yes
O14 C6 N5 123.0(4) yes
O14 C6 C7 119.2(3) yes
N5 C6 C7 117.7(3) yes
O15 C7 N8 122.8(3) yes
O15 C7 C6 121.7(3) yes
N8 C7 C6 115.1(3) yes
C7 N8 C9 120.8(3) yes
C7 N8 C16 121.2(3) yes
C9 N8 C16 117.9(3) yes
C10 C9 C17 120.2(3) yes
C10 C9 N8 120.9(3) yes
C17 C9 N8 118.9(3) yes
C9 C10 C18 119.7(3) yes
C9 C10 S1 120.6(3) yes
C18 C10 S1 119.3(3) yes
H11 C11 C11' 118(2) no
H11 C11 C3 122(2) no
C11' C11 C3 119.5(4) yes
H11' C11' C12' 120(2) no
H11' C11' C11 118(2) no
C12' C11' C11 120.6(4) yes
H12 C12 C12' 122(2) no
H12 C12 C4 117(2) no
C12' C12 C4 119.9(4) yes
H12' C12' C11' 125(2) no
H12' C12' C12 113(2) no
C11' C12' C12 120.1(5) yes
H13B C13 H13A 96(4) no
H13B C13 H13C 104(4) no
H13B C13 N5 111(3) no
H13A C13 H13C 114(4) no
H13A C13 N5 114(3) no
H13C C13 N5 113(3) no
H16A C16 H16C 108(4) no
H16A C16 H16B 114(4) no
H16A C16 N8 107(3) no
H16C C16 H16B 103(4) no
H16C C16 N8 109(2) no
H16B C16 N8 112(3) no
H17 C17 C17' 120(2) no
H17 C17 C9 120(2) no
C17' C17 C9 119.0(4) yes
H17' C17' C18' 120(2) no
H17' C17' C17 118(2) no
C18' C17' C17 120.9(4) yes
H18 C18 C18' 121(2) no
H18 C18 C10 118(2) no
C18' C18 C10 119.7(4) yes
H18' C18' C17' 123(2) no
H18' C18' C18 116(2) no
C17' C18' C18 120.2(4) yes

loop_
_geom_bond_atom_site_label_1
_geom_bond_atom_site_label_2
_geom_bond_distance
_geom_bond_publ_flag
S1 S2 2.0530(10) yes
S1 C10 1.779(4) yes
S2 C3 1.783(4) yes
C3 C4 1.379(6) yes
C3 C11 1.400(6) yes
C4 C12 1.391(6) yes
C4 N5 1.434(5) yes
N5 C6 1.346(5) yes
N5 C13 1.457(6) yes
C6 O14 1.223(5) yes
C6 C7 1.519(6) yes
C7 O15 1.216(5) yes
C7 N8 1.366(5) yes
N8 C9 1.432(5) yes
N8 C16 1.458(6) yes
C9 C10 1.382(5) yes
C9 C17 1.390(5) yes
C10 C18 1.390(6) yes
C11 H11 1.09(5) no
C11 C11' 1.381(7) yes
C11' H11' 1.06(4) no
C11' C12' 1.371(9) yes
C12 H12 1.09(5) no
C12 C12' 1.389(7) yes
C12' H12' 1.08(5) no
C13 H13B 0.98(5) no
C13 H13A 1.00(5) no
C13 H13C 1.02(5) no
C16 H16A 0.92(5) no
C16 H16C 0.97(5) no
C16 H16B 0.98(5) no
C17 H17 1.03(4) no
C17' H17' 1.01(4) no
C17' C18' 1.362(7) yes
C17' C17 1.386(7) yes
C18 H18 1.05(4) no
C18' H18' 1.03(5) no
C18' C18 1.386(7) yes
